data_7151033
loop_
_publ_author_name
'Butters, Michael'
'Beetstra, Dirk J.'
'Elliott, Mark C.'
'Hill-Cousins, Joseph'
'Kariuki, Benson M.'

_publ_section_title
;
 Directed epoxidation of cyclohexa-1,4-dienes--stereoselective
 formation of up to six contiguous stereogenic centres
;
_journal_issue 23
_journal_name_full 'Organic &amp; Biomolecular Chemistry'
_journal_page_first 4426
_journal_page_last 4434
_journal_paper_doi 10.1039/b814131m
_journal_volume 6
_journal_year 2008
_chemical_formula_moiety 'C14 H24 O4'
_chemical_formula_sum 'C14 H24 O4'
_chemical_formula_weight 256.33
_chemical_name_systematic
;
?
;
_space_group_IT_number 2
_symmetry_cell_setting triclinic
_symmetry_space_group_name_Hall '-P 1'
_symmetry_space_group_name_H-M 'P -1'
_atom_sites_solution_hydrogens geom
_atom_sites_solution_primary direct
_atom_sites_solution_secondary difmap
_audit_creation_method SHELXL-97
_cell_angle_alpha 73.293(2)
_cell_angle_beta 81.756(2)
_cell_angle_gamma 79.108(2)
_cell_formula_units_Z 4
_cell_length_a 6.3080(2)
_cell_length_b 13.5420(5)
_cell_length_c 17.5900(7)
_cell_measurement_reflns_used 2977
_cell_measurement_temperature 150(2)
_cell_measurement_theta_max 24.73
_cell_measurement_theta_min 1.21
_cell_volume 1406.88(9)
_computing_cell_refinement DENZO/SCALEPACK
_computing_data_collection 'cOLLECT,Nonius BV, 1997-2001'
_computing_data_reduction DENZO/SCALEPACK
_computing_structure_refinement SHELXL-97
_computing_structure_solution SHELXs-97
_diffrn_ambient_temperature 150(2)
_diffrn_measured_fraction_theta_full 0.990
_diffrn_measured_fraction_theta_max 0.990
_diffrn_measurement_device_type 'Nonius KappaCCD'
_diffrn_measurement_method 'CCD scans'
_diffrn_radiation_monochromator graphite
_diffrn_radiation_source 'fine-focus sealed tube'
_diffrn_radiation_type MoK\a
_diffrn_radiation_wavelength 0.71073
_diffrn_reflns_av_R_equivalents 0.0790
_diffrn_reflns_av_sigmaI/netI 0.1311
_diffrn_reflns_limit_h_max 7
_diffrn_reflns_limit_h_min -7
_diffrn_reflns_limit_k_max 15
_diffrn_reflns_limit_k_min -15
_diffrn_reflns_limit_l_max 20
_diffrn_reflns_limit_l_min -19
_diffrn_reflns_number 7267
_diffrn_reflns_theta_full 24.73
_diffrn_reflns_theta_max 24.73
_diffrn_reflns_theta_min 1.21
_exptl_absorpt_coefficient_mu 0.087
_exptl_absorpt_correction_T_max 0.9931
_exptl_absorpt_correction_T_min 0.9578
_exptl_absorpt_correction_type multi-scan
_exptl_absorpt_process_details Denzo/scalepack
_exptl_crystal_colour colourless
_exptl_crystal_density_diffrn 1.210
_exptl_crystal_density_method 'not measured'
_exptl_crystal_description needle
_exptl_crystal_F_000 560
_exptl_crystal_size_max 0.50
_exptl_crystal_size_mid 0.18
_exptl_crystal_size_min 0.08
_refine_diff_density_max 0.867
_refine_diff_density_min -0.543
_refine_diff_density_rms 0.151
_refine_ls_extinction_method none
_refine_ls_goodness_of_fit_ref 1.260
_refine_ls_hydrogen_treatment constr
_refine_ls_matrix_type full
_refine_ls_number_parameters 333
_refine_ls_number_reflns 4761
_refine_ls_number_restraints 0
_refine_ls_restrained_S_all 1.260
_refine_ls_R_factor_all 0.1888
_refine_ls_R_factor_gt 0.1401
_refine_ls_shift/su_max 0.000
_refine_ls_shift/su_mean 0.000
_refine_ls_structure_factor_coef Fsqd
_refine_ls_weighting_details 'calc w=1/[\s^2^(Fo^2^)+(0.2000P)^2^+0.0000P] where P=(Fo^2^+2Fc^2^)/3'
_refine_ls_weighting_scheme calc
_refine_ls_wR_factor_gt 0.3427
_refine_ls_wR_factor_ref 0.3752
_reflns_number_gt 2977
_reflns_number_total 4761
_reflns_threshold_expression >2sigma(I)
_cod_data_source_file b814131m.txt
_cod_data_source_block mce0801x
_cod_depositor_comments
;
The following automatic conversions were performed:
'_symmetry_cell_setting' value 'Triclinic' changed to 'triclinic'
according to '/home/saulius/struct/CIF-dictionaries/cif_core.dic'
dictionary named 'cif_core.dic' version 2.4.1 from 2010-06-29.

Automatic conversion script
Id: cif_fix_enum 1527 2010-12-29 10:47:43Z saulius 
;
_cod_original_sg_symbol_H-M P-1
_cod_database_code 7151033

loop_
_symmetry_equiv_pos_as_xyz
'x, y, z'
'-x, -y, -z'

loop_
_atom_site_label
_atom_site_type_symbol
_atom_site_fract_x
_atom_site_fract_y
_atom_site_fract_z
_atom_site_U_iso_or_equiv
_atom_site_adp_type
_atom_site_occupancy
_atom_site_symmetry_multiplicity
_atom_site_calc_flag
_atom_site_refinement_flags
_atom_site_disorder_assembly
_atom_site_disorder_group
C1 C 0.5130(10) 0.1409(4) 0.6217(3) 0.0346(15) Uani 1 1 d . . .
H1 H 0.4245 0.1027 0.6005 0.042 Uiso 1 1 calc R . .
C2 C 0.3641(9) 0.2071(4) 0.6694(3) 0.0254(13) Uani 1 1 d . . .
H2A H 0.4430 0.2220 0.7086 0.030 Uiso 1 1 calc R . .
H2B H 0.2406 0.1717 0.6981 0.030 Uiso 1 1 calc R . .
C3 C 0.2850(9) 0.3083(4) 0.6065(3) 0.0226(13) Uani 1 1 d . . .
C4 C 0.0814(9) 0.2967(4) 0.5771(3) 0.0260(13) Uani 1 1 d . . .
H4 H -0.0256 0.2624 0.6194 0.031 Uiso 1 1 calc R . .
C5 C 0.0758(9) 0.2823(4) 0.4974(3) 0.0262(13) Uani 1 1 d . . .
H5 H -0.0319 0.2393 0.4927 0.031 Uiso 1 1 calc R . .
C6 C 0.2766(9) 0.2837(4) 0.4391(3) 0.0219(12) Uani 1 1 d . . .
H6 H 0.3547 0.2104 0.4481 0.026 Uiso 1 1 calc R . .
C7 C 0.4300(9) 0.3498(4) 0.4552(3) 0.0226(13) Uani 1 1 d . . .
H7 H 0.5702 0.3362 0.4226 0.027 Uiso 1 1 calc R . .
C8 C 0.4811(9) 0.3155(4) 0.5423(3) 0.0215(12) Uani 1 1 d . . .
H8 H 0.5691 0.3654 0.5502 0.026 Uiso 1 1 calc R . .
C9 C 0.2177(11) 0.3199(5) 0.3536(3) 0.0402(16) Uani 1 1 d . . .
H9A H 0.1293 0.2725 0.3450 0.060 Uiso 1 1 calc R . .
H9B H 0.3504 0.3199 0.3170 0.060 Uiso 1 1 calc R . .
H9C H 0.1353 0.3906 0.3435 0.060 Uiso 1 1 calc R . .
C10 C 0.2305(9) 0.4028(4) 0.6421(3) 0.0294(14) Uani 1 1 d . . .
H10A H 0.2025 0.4672 0.5983 0.035 Uiso 1 1 calc R . .
H10B H 0.0956 0.3964 0.6784 0.035 Uiso 1 1 calc R . .
C11 C 0.6890(11) 0.0640(4) 0.6655(3) 0.0340(15) Uani 1 1 d . . .
H11A H 0.7614 0.1019 0.6922 0.041 Uiso 1 1 calc R . .
H11B H 0.6187 0.0115 0.7080 0.041 Uiso 1 1 calc R . .
C12 C 0.8616(12) 0.0065(5) 0.6196(4) 0.0450(18) Uani 1 1 d . . .
H12A H 0.9267 0.0580 0.5746 0.054 Uiso 1 1 calc R . .
H12B H 0.7930 -0.0372 0.5968 0.054 Uiso 1 1 calc R . .
C13 C 1.0408(13) -0.0626(5) 0.6674(4) 0.053(2) Uani 1 1 d . . .
H13A H 1.0993 -0.0204 0.6946 0.063 Uiso 1 1 calc R . .
H13B H 0.9776 -0.1184 0.7091 0.063 Uiso 1 1 calc R . .
C14 C 1.2251(13) -0.1125(5) 0.6201(4) 0.053(2) Uani 1 1 d . . .
H14A H 1.1714 -0.1585 0.5958 0.079 Uiso 1 1 calc R . .
H14B H 1.3358 -0.1534 0.6554 0.079 Uiso 1 1 calc R . .
H14C H 1.2886 -0.0582 0.5781 0.079 Uiso 1 1 calc R . .
C15 C 0.1977(11) 0.6374(5) 0.1169(3) 0.0364(16) Uani 1 1 d . . .
H15 H 0.3407 0.6069 0.0939 0.044 Uiso 1 1 calc R . .
C16 C 0.2411(10) 0.7040(4) 0.1657(3) 0.0308(14) Uani 1 1 d . . .
H16A H 0.3680 0.6707 0.1962 0.037 Uiso 1 1 calc R . .
H16B H 0.1136 0.7178 0.2033 0.037 Uiso 1 1 calc R . .
C17 C 0.2868(9) 0.8054(4) 0.1028(3) 0.0237(13) Uani 1 1 d . . .
C18 C 0.5230(9) 0.7933(4) 0.0720(3) 0.0267(14) Uani 1 1 d . . .
H18 H 0.6253 0.7577 0.1136 0.032 Uiso 1 1 calc R . .
C19 C 0.6006(10) 0.7816(5) -0.0079(4) 0.0355(15) Uani 1 1 d . . .
H19 H 0.7465 0.7386 -0.0135 0.043 Uiso 1 1 calc R . .
C20 C 0.4440(10) 0.7851(4) -0.0660(3) 0.0288(14) Uani 1 1 d . . .
H20 H 0.4200 0.7120 -0.0591 0.035 Uiso 1 1 calc R . .
C21 C 0.2245(9) 0.8490(4) -0.0470(3) 0.0243(13) Uani 1 1 d . . .
H21 H 0.1204 0.8372 -0.0801 0.029 Uiso 1 1 calc R . .
C22 C 0.1335(9) 0.8113(4) 0.0399(3) 0.0235(13) Uani 1 1 d . . .
H22 H -0.0044 0.8584 0.0493 0.028 Uiso 1 1 calc R . .
C23 C 0.2348(10) 0.9013(4) 0.1377(3) 0.0283(14) Uani 1 1 d . . .
H23A H 0.3474 0.8969 0.1729 0.034 Uiso 1 1 calc R . .
H23B H 0.2408 0.9657 0.0934 0.034 Uiso 1 1 calc R . .
C24 C 0.5359(12) 0.8276(5) -0.1527(4) 0.0445(17) Uani 1 1 d . . .
H24A H 0.5624 0.8991 -0.1610 0.067 Uiso 1 1 calc R . .
H24B H 0.4314 0.8274 -0.1889 0.067 Uiso 1 1 calc R . .
H24C H 0.6723 0.7834 -0.1637 0.067 Uiso 1 1 calc R . .
C25 C 0.0719(11) 0.5488(5) 0.1577(4) 0.0359(15) Uani 1 1 d . . .
H25A H -0.0737 0.5783 0.1780 0.043 Uiso 1 1 calc R . .
H25B H 0.1466 0.5037 0.2043 0.043 Uiso 1 1 calc R . .
C26 C 0.0450(15) 0.4817(5) 0.1050(4) 0.057(2) Uani 1 1 d . . .
H26A H -0.0364 0.5261 0.0599 0.068 Uiso 1 1 calc R . .
H26B H 0.1903 0.4550 0.0825 0.068 Uiso 1 1 calc R . .
C27 C -0.0709(14) 0.3904(6) 0.1468(5) 0.058(2) Uani 1 1 d . . .
H27A H -0.0600 0.3456 0.1104 0.070 Uiso 1 1 calc R . .
H27B H 0.0059 0.3487 0.1938 0.070 Uiso 1 1 calc R . .
C28 C -0.2944(19) 0.4158(9) 0.1730(7) 0.108(4) Uani 1 1 d . . .
H28A H -0.3077 0.4562 0.2120 0.161 Uiso 1 1 calc R . .
H28B H -0.3558 0.3514 0.1976 0.161 Uiso 1 1 calc R . .
H28C H -0.3732 0.4573 0.1272 0.161 Uiso 1 1 calc R . .
O1 O 0.6102(6) 0.2150(3) 0.5560(2) 0.0274(10) Uani 1 1 d . . .
O2 O -0.0130(6) 0.3826(3) 0.5146(2) 0.0286(10) Uani 1 1 d . . .
O3 O 0.3555(6) 0.4591(3) 0.4296(2) 0.0272(10) Uani 1 1 d . . .
H3 H 0.2212 0.4709 0.4418 0.041 Uiso 1 1 calc R . .
O4 O 0.3962(7) 0.4127(3) 0.6846(2) 0.0317(10) Uani 1 1 d . . .
H4A H 0.4996 0.4345 0.6523 0.048 Uiso 1 1 calc R . .
O5 O 0.0860(6) 0.7083(3) 0.0524(2) 0.0283(10) Uani 1 1 d . . .
O6 O 0.5968(6) 0.8801(3) 0.0106(2) 0.0335(11) Uani 1 1 d . . .
O7 O 0.2287(7) 0.9587(3) -0.0695(2) 0.0318(10) Uani 1 1 d . . .
H7A H 0.3395 0.9702 -0.0541 0.048 Uiso 1 1 calc R . .
O8 O 0.0298(7) 0.9087(3) 0.1813(2) 0.0344(11) Uani 1 1 d . . .
H8A H -0.0654 0.9393 0.1500 0.052 Uiso 1 1 calc R . .

loop_
_atom_site_aniso_label
_atom_site_aniso_U_11
_atom_site_aniso_U_22
_atom_site_aniso_U_33
_atom_site_aniso_U_23
_atom_site_aniso_U_13
_atom_site_aniso_U_12
C1 0.031(4) 0.030(3) 0.034(3) 0.005(3) -0.003(3) -0.003(3)
C2 0.019(3) 0.032(3) 0.020(3) -0.001(2) 0.000(2) -0.003(2)
C3 0.011(3) 0.027(3) 0.025(3) -0.002(2) 0.005(2) -0.003(2)
C4 0.014(3) 0.028(3) 0.029(3) 0.001(2) 0.002(2) -0.001(2)
C5 0.014(3) 0.030(3) 0.034(3) -0.005(2) -0.005(2) -0.005(2)
C6 0.015(3) 0.023(3) 0.027(3) -0.007(2) -0.004(2) 0.001(2)
C7 0.021(3) 0.023(3) 0.022(3) -0.004(2) -0.003(2) 0.000(2)
C8 0.012(3) 0.020(3) 0.031(3) -0.005(2) -0.001(2) -0.002(2)
C9 0.040(4) 0.057(4) 0.026(3) -0.012(3) -0.012(3) -0.006(3)
C10 0.018(3) 0.037(3) 0.030(3) -0.005(3) -0.003(2) -0.001(3)
C11 0.043(4) 0.027(3) 0.025(3) -0.002(2) 0.000(3) 0.002(3)
C12 0.060(5) 0.034(4) 0.034(4) -0.005(3) -0.003(3) 0.002(3)
C13 0.067(6) 0.036(4) 0.047(4) -0.009(3) -0.008(4) 0.012(3)
C14 0.056(5) 0.036(4) 0.067(5) -0.026(3) -0.013(4) 0.014(3)
C15 0.048(4) 0.036(3) 0.025(3) -0.005(3) -0.011(3) -0.007(3)
C16 0.037(4) 0.034(3) 0.018(3) -0.002(2) -0.010(3) -0.002(3)
C17 0.014(3) 0.032(3) 0.028(3) -0.004(2) -0.013(2) -0.006(2)
C18 0.018(3) 0.029(3) 0.040(3) 0.004(3) -0.015(2) -0.006(2)
C19 0.020(4) 0.039(3) 0.044(4) -0.005(3) -0.008(3) 0.001(3)
C20 0.030(4) 0.027(3) 0.026(3) -0.005(2) -0.003(3) -0.002(3)
C21 0.021(3) 0.027(3) 0.025(3) -0.004(2) -0.010(2) -0.003(2)
C22 0.013(3) 0.029(3) 0.030(3) -0.005(2) -0.007(2) -0.006(2)
C23 0.025(4) 0.035(3) 0.025(3) -0.007(2) -0.005(2) -0.006(3)
C24 0.040(5) 0.047(4) 0.043(4) -0.009(3) 0.000(3) -0.004(3)
C25 0.039(4) 0.032(3) 0.037(3) -0.008(3) -0.008(3) -0.006(3)
C26 0.086(7) 0.046(4) 0.041(4) -0.014(3) 0.001(4) -0.019(4)
C27 0.074(6) 0.050(5) 0.056(5) -0.029(4) 0.008(4) -0.012(4)
C28 0.096(9) 0.112(9) 0.141(10) -0.086(8) 0.050(8) -0.045(7)
O1 0.017(2) 0.032(2) 0.027(2) -0.0006(16) -0.0011(16) -0.0001(17)
O2 0.014(2) 0.037(2) 0.034(2) -0.0087(18) -0.0041(17) 0.0002(17)
O3 0.014(2) 0.028(2) 0.035(2) -0.0036(17) 0.0004(17) -0.0014(16)
O4 0.028(3) 0.041(2) 0.027(2) -0.0079(18) -0.0044(18) -0.009(2)
O5 0.026(2) 0.032(2) 0.027(2) -0.0028(17) -0.0120(17) -0.0080(18)
O6 0.021(2) 0.035(2) 0.044(2) -0.0064(19) -0.0057(19) -0.0087(19)
O7 0.029(3) 0.029(2) 0.034(2) 0.0019(17) -0.0114(18) -0.0054(18)
O8 0.030(3) 0.042(2) 0.029(2) -0.0068(19) -0.0052(18) 0.000(2)

loop_
_atom_type_symbol
_atom_type_description
_atom_type_scat_dispersion_real
_atom_type_scat_dispersion_imag
_atom_type_scat_source
C C 0.0033 0.0016 'International Tables Vol C Tables 4.2.6.8 and 6.1.1.4'
H H 0.0000 0.0000 'International Tables Vol C Tables 4.2.6.8 and 6.1.1.4'
O O 0.0106 0.0060 'International Tables Vol C Tables 4.2.6.8 and 6.1.1.4'

loop_
_geom_angle_atom_site_label_1
_geom_angle_atom_site_label_2
_geom_angle_atom_site_label_3
_geom_angle
_geom_angle_site_symmetry_1
_geom_angle_site_symmetry_3
_geom_angle_publ_flag
O1 C1 C11 109.2(5) . . ?
O1 C1 C2 104.5(4) . . ?
C11 C1 C2 115.7(5) . . ?
O1 C1 H1 109.1 . . ?
C11 C1 H1 109.1 . . ?
C2 C1 H1 109.1 . . ?
C1 C2 C3 104.4(4) . . ?
C1 C2 H2A 110.9 . . ?
C3 C2 H2A 110.9 . . ?
C1 C2 H2B 110.9 . . ?
C3 C2 H2B 110.9 . . ?
H2A C2 H2B 108.9 . . ?
C4 C3 C10 107.4(5) . . ?
C4 C3 C2 109.3(4) . . ?
C10 C3 C2 111.6(4) . . ?
C4 C3 C8 113.5(4) . . ?
C10 C3 C8 113.3(4) . . ?
C2 C3 C8 101.8(4) . . ?
O2 C4 C5 60.1(3) . . ?
O2 C4 C3 117.5(4) . . ?
C5 C4 C3 122.9(5) . . ?
O2 C4 H4 115.0 . . ?
C5 C4 H4 115.0 . . ?
C3 C4 H4 115.0 . . ?
O2 C5 C4 59.1(3) . . ?
O2 C5 C6 114.9(4) . . ?
C4 C5 C6 120.9(5) . . ?
O2 C5 H5 116.5 . . ?
C4 C5 H5 116.5 . . ?
C6 C5 H5 116.5 . . ?
C5 C6 C9 111.1(5) . . ?
C5 C6 C7 110.5(4) . . ?
C9 C6 C7 112.4(4) . . ?
C5 C6 H6 107.5 . . ?
C9 C6 H6 107.5 . . ?
C7 C6 H6 107.5 . . ?
O3 C7 C8 111.8(4) . . ?
O3 C7 C6 113.0(4) . . ?
C8 C7 C6 112.0(4) . . ?
O3 C7 H7 106.5 . . ?
C8 C7 H7 106.5 . . ?
C6 C7 H7 106.5 . . ?
O1 C8 C7 107.9(4) . . ?
O1 C8 C3 107.4(4) . . ?
C7 C8 C3 116.8(4) . . ?
O1 C8 H8 108.2 . . ?
C7 C8 H8 108.2 . . ?
C3 C8 H8 108.2 . . ?
C6 C9 H9A 109.5 . . ?
C6 C9 H9B 109.5 . . ?
H9A C9 H9B 109.5 . . ?
C6 C9 H9C 109.5 . . ?
H9A C9 H9C 109.5 . . ?
H9B C9 H9C 109.5 . . ?
O4 C10 C3 113.8(5) . . ?
O4 C10 H10A 108.8 . . ?
C3 C10 H10A 108.8 . . ?
O4 C10 H10B 108.8 . . ?
C3 C10 H10B 108.8 . . ?
H10A C10 H10B 107.7 . . ?
C12 C11 C1 118.9(5) . . ?
C12 C11 H11A 107.6 . . ?
C1 C11 H11A 107.6 . . ?
C12 C11 H11B 107.6 . . ?
C1 C11 H11B 107.6 . . ?
H11A C11 H11B 107.0 . . ?
C11 C12 C13 115.0(5) . . ?
C11 C12 H12A 108.5 . . ?
C13 C12 H12A 108.5 . . ?
C11 C12 H12B 108.5 . . ?
C13 C12 H12B 108.5 . . ?
H12A C12 H12B 107.5 . . ?
C14 C13 C12 115.2(6) . . ?
C14 C13 H13A 108.5 . . ?
C12 C13 H13A 108.5 . . ?
C14 C13 H13B 108.5 . . ?
C12 C13 H13B 108.5 . . ?
H13A C13 H13B 107.5 . . ?
C13 C14 H14A 109.5 . . ?
C13 C14 H14B 109.5 . . ?
H14A C14 H14B 109.5 . . ?
C13 C14 H14C 109.5 . . ?
H14A C14 H14C 109.5 . . ?
H14B C14 H14C 109.5 . . ?
O5 C15 C16 105.2(5) . . ?
O5 C15 C25 110.1(5) . . ?
C16 C15 C25 118.0(5) . . ?
O5 C15 H15 107.7 . . ?
C16 C15 H15 107.7 . . ?
C25 C15 H15 107.7 . . ?
C15 C16 C17 103.4(4) . . ?
C15 C16 H16A 111.1 . . ?
C17 C16 H16A 111.1 . . ?
C15 C16 H16B 111.1 . . ?
C17 C16 H16B 111.1 . . ?
H16A C16 H16B 109.0 . . ?
C18 C17 C16 109.2(5) . . ?
C18 C17 C22 113.4(5) . . ?
C16 C17 C22 101.0(4) . . ?
C18 C17 C23 108.2(4) . . ?
C16 C17 C23 112.2(4) . . ?
C22 C17 C23 112.8(5) . . ?
O6 C18 C19 60.0(3) . . ?
O6 C18 C17 117.5(5) . . ?
C19 C18 C17 123.3(5) . . ?
O6 C18 H18 114.9 . . ?
C19 C18 H18 114.9 . . ?
C17 C18 H18 114.9 . . ?
O6 C19 C18 59.5(4) . . ?
O6 C19 C20 114.9(5) . . ?
C18 C19 C20 121.0(5) . . ?
O6 C19 H19 116.4 . . ?
C18 C19 H19 116.4 . . ?
C20 C19 H19 116.4 . . ?
C19 C20 C21 110.2(5) . . ?
C19 C20 C24 111.7(5) . . ?
C21 C20 C24 111.5(5) . . ?
C19 C20 H20 107.8 . . ?
C21 C20 H20 107.8 . . ?
C24 C20 H20 107.8 . . ?
O7 C21 C22 111.3(4) . . ?
O7 C21 C20 113.0(4) . . ?
C22 C21 C20 112.6(4) . . ?
O7 C21 H21 106.5 . . ?
C22 C21 H21 106.5 . . ?
C20 C21 H21 106.5 . . ?
O5 C22 C21 107.8(4) . . ?
O5 C22 C17 107.2(4) . . ?
C21 C22 C17 115.5(4) . . ?
O5 C22 H22 108.7 . . ?
C21 C22 H22 108.7 . . ?
C17 C22 H22 108.7 . . ?
O8 C23 C17 113.0(4) . . ?
O8 C23 H23A 109.0 . . ?
C17 C23 H23A 109.0 . . ?
O8 C23 H23B 109.0 . . ?
C17 C23 H23B 109.0 . . ?
H23A C23 H23B 107.8 . . ?
C20 C24 H24A 109.5 . . ?
C20 C24 H24B 109.5 . . ?
H24A C24 H24B 109.5 . . ?
C20 C24 H24C 109.5 . . ?
H24A C24 H24C 109.5 . . ?
H24B C24 H24C 109.5 . . ?
C15 C25 C26 114.6(5) . . ?
C15 C25 H25A 108.6 . . ?
C26 C25 H25A 108.6 . . ?
C15 C25 H25B 108.6 . . ?
C26 C25 H25B 108.6 . . ?
H25A C25 H25B 107.6 . . ?
C27 C26 C25 114.5(6) . . ?
C27 C26 H26A 108.6 . . ?
C25 C26 H26A 108.6 . . ?
C27 C26 H26B 108.6 . . ?
C25 C26 H26B 108.6 . . ?
H26A C26 H26B 107.6 . . ?
C28 C27 C26 115.9(8) . . ?
C28 C27 H27A 108.3 . . ?
C26 C27 H27A 108.3 . . ?
C28 C27 H27B 108.3 . . ?
C26 C27 H27B 108.3 . . ?
H27A C27 H27B 107.4 . . ?
C27 C28 H28A 109.5 . . ?
C27 C28 H28B 109.5 . . ?
H28A C28 H28B 109.5 . . ?
C27 C28 H28C 109.5 . . ?
H28A C28 H28C 109.5 . . ?
H28B C28 H28C 109.5 . . ?
C8 O1 C1 111.2(4) . . ?
C4 O2 C5 60.7(4) . . ?
C7 O3 H3 109.5 . . ?
C10 O4 H4A 109.5 . . ?
C22 O5 C15 110.0(4) . . ?
C18 O6 C19 60.5(4) . . ?
C21 O7 H7A 109.5 . . ?
C23 O8 H8A 109.5 . . ?

loop_
_geom_bond_atom_site_label_1
_geom_bond_atom_site_label_2
_geom_bond_distance
_geom_bond_site_symmetry_2
_geom_bond_publ_flag
C1 O1 1.442(6) . ?
C1 C11 1.502(9) . ?
C1 C2 1.509(8) . ?
C1 H1 1.0000 . ?
C2 C3 1.542(7) . ?
C2 H2A 0.9900 . ?
C2 H2B 0.9900 . ?
C3 C4 1.503(8) . ?
C3 C10 1.542(8) . ?
C3 C8 1.548(7) . ?
C4 O2 1.451(7) . ?
C4 C5 1.475(8) . ?
C4 H4 1.0000 . ?
C5 O2 1.467(7) . ?
C5 C6 1.511(8) . ?
C5 H5 1.0000 . ?
C6 C9 1.519(7) . ?
C6 C7 1.539(7) . ?
C6 H6 1.0000 . ?
C7 O3 1.424(6) . ?
C7 C8 1.530(7) . ?
C7 H7 1.0000 . ?
C8 O1 1.423(6) . ?
C8 H8 1.0000 . ?
C9 H9A 0.9800 . ?
C9 H9B 0.9800 . ?
C9 H9C 0.9800 . ?
C10 O4 1.416(7) . ?
C10 H10A 0.9900 . ?
C10 H10B 0.9900 . ?
C11 C12 1.494(9) . ?
C11 H11A 0.9900 . ?
C11 H11B 0.9900 . ?
C12 C13 1.510(10) . ?
C12 H12A 0.9900 . ?
C12 H12B 0.9900 . ?
C13 C14 1.500(10) . ?
C13 H13A 0.9900 . ?
C13 H13B 0.9900 . ?
C14 H14A 0.9800 . ?
C14 H14B 0.9800 . ?
C14 H14C 0.9800 . ?
C15 O5 1.434(7) . ?
C15 C16 1.493(8) . ?
C15 C25 1.512(8) . ?
C15 H15 1.0000 . ?
C16 C17 1.541(7) . ?
C16 H16A 0.9900 . ?
C16 H16B 0.9900 . ?
C17 C18 1.506(8) . ?
C17 C22 1.546(7) . ?
C17 C23 1.553(8) . ?
C18 O6 1.448(6) . ?
C18 C19 1.463(8) . ?
C18 H18 1.0000 . ?
C19 O6 1.456(7) . ?
C19 C20 1.506(8) . ?
C19 H19 1.0000 . ?
C20 C21 1.536(8) . ?
C20 C24 1.537(8) . ?
C20 H20 1.0000 . ?
C21 O7 1.428(6) . ?
C21 C22 1.529(7) . ?
C21 H21 1.0000 . ?
C22 O5 1.431(6) . ?
C22 H22 1.0000 . ?
C23 O8 1.408(7) . ?
C23 H23A 0.9900 . ?
C23 H23B 0.9900 . ?
C24 H24A 0.9800 . ?
C24 H24B 0.9800 . ?
C24 H24C 0.9800 . ?
C25 C26 1.517(8) . ?
C25 H25A 0.9900 . ?
C25 H25B 0.9900 . ?
C26 C27 1.507(9) . ?
C26 H26A 0.9900 . ?
C26 H26B 0.9900 . ?
C27 C28 1.428(13) . ?
C27 H27A 0.9900 . ?
C27 H27B 0.9900 . ?
C28 H28A 0.9800 . ?
C28 H28B 0.9800 . ?
C28 H28C 0.9800 . ?
O3 H3 0.8400 . ?
O4 H4A 0.8400 . ?
O7 H7A 0.8400 . ?
O8 H8A 0.8400 . ?
